data_7159380
loop_
_publ_author_name
'Saney, Liban'
'Panduwawala, Tharindi'
'Li, Xiang'
'Christensen, Kirsten E.'
'Genov, Miroslav'
'Pretsch, Alexander'
'Pretsch, Dagmar'
'Moloney, Mark G.'

_publ_section_title
;
 Synthesis of fused tetramate-oxazolidine and -imidazolidine derivatives
 and their antibacterial activity.
;
_journal_issue 23
_journal_name_full 'Organic &amp; biomolecular chemistry'
_journal_page_first 4801
_journal_page_last 4809
_journal_paper_doi 10.1039/d3ob00594a
_journal_volume 21
_journal_year 2023
_chemical_formula_moiety 'C28 H28 Br2 N2 O4'
_chemical_formula_sum 'C28 H28 Br2 N2 O4'
_chemical_formula_weight 616.35
_chemical_melting_point ?
_space_group_IT_number 2
_space_group_name_Hall '-P 1'
_space_group_name_H-M_alt 'P -1'
_symmetry_cell_setting triclinic
_symmetry_space_group_name_Hall '-P 1'
_symmetry_space_group_name_H-M 'P -1'
_atom_sites_solution_hydrogens difmap
_atom_sites_solution_primary other
_audit_creation_date 2019-06-06
_audit_creation_method 'CRYSTALS_ver_14.61_build_7212 '
_audit_update_record
;
2023-04-13 deposited with the CCDC.	2023-05-22 downloaded from the CCDC.
;
_cell_angle_alpha 80.247(3)
_cell_angle_beta 71.111(3)
_cell_angle_gamma 86.325(3)
_cell_formula_units_Z 2
_cell_length_a 10.2680(4)
_cell_length_b 11.6652(4)
_cell_length_c 11.8384(4)
_cell_measurement_reflns_used 8981
_cell_measurement_temperature 150
_cell_measurement_theta_max 76.04
_cell_measurement_theta_min 3.79
_cell_volume 1322.17(9)
_computing_cell_refinement
; 
 CrysAlisPro (Rigaku Oxford Diffraction, 2017) 
;
_computing_data_collection 'SuperNova, (Oxford Diffraction, 2010)'
_computing_data_reduction
; 
 CrysAlisPro (Rigaku Oxford Diffraction, 2017) 
;
_computing_molecular_graphics 'CAMERON (Watkin et al., 1996)'
_computing_publication_material 'CRYSTALS (Betteridge et al., 2003)'
_computing_structure_refinement 'CRYSTALS (Betteridge et al., 2003)'
_computing_structure_solution 'Superflip (Palatinus & Chapuis, 2007)'
_diffrn_ambient_temperature 150
_diffrn_measured_fraction_theta_full 0.996
_diffrn_measured_fraction_theta_max 0.989
_diffrn_measurement_device Area
_diffrn_measurement_device_type 'Oxford Diffraction SuperNova'
_diffrn_measurement_method \w
_diffrn_radiation_monochromator 'focussing mirrors'
_diffrn_radiation_type 'Cu K\a'
_diffrn_radiation_wavelength 1.54184
_diffrn_reflns_av_R_equivalents 0.022
_diffrn_reflns_av_sigmaI/netI 0.0333
_diffrn_reflns_av_unetI/netI 0.033
_diffrn_reflns_limit_h_max 12
_diffrn_reflns_limit_h_min -12
_diffrn_reflns_limit_k_max 14
_diffrn_reflns_limit_k_min -14
_diffrn_reflns_limit_l_max 13
_diffrn_reflns_limit_l_min -14
_diffrn_reflns_number 14315
_diffrn_reflns_theta_full 74.550
_diffrn_reflns_theta_max 76.071
_diffrn_reflns_theta_min 3.845
_diffrn_standards_number 0
_exptl_absorpt_coefficient_mu 4.190
_exptl_absorpt_correction_T_max 0.72
_exptl_absorpt_correction_T_min 0.65
_exptl_absorpt_correction_type multi-scan
_exptl_absorpt_process_details
; 
 CrysAlisPro (Rigaku Oxford Diffraction, 2017) 
;
_exptl_crystal_colour clear_pale_colourless
_exptl_crystal_density_diffrn 1.548
_exptl_crystal_density_meas ?
_exptl_crystal_density_method 'not measured'
_exptl_crystal_description block
_exptl_crystal_F_000 624
_exptl_crystal_size_max 0.20
_exptl_crystal_size_mid 0.10
_exptl_crystal_size_min 0.08
_refine_diff_density_max 0.54
_refine_diff_density_min -0.40
_refine_ls_extinction_method None
_refine_ls_goodness_of_fit_ref 1.0078
_refine_ls_hydrogen_treatment constr
_refine_ls_matrix_type full
_refine_ls_number_parameters 325
_refine_ls_number_reflns 5458
_refine_ls_number_restraints 0
_refine_ls_R_factor_all 0.0274
_refine_ls_R_factor_gt 0.0251
_refine_ls_shift/su_max 0.0028959
_refine_ls_shift/su_mean 0.0000494
_refine_ls_structure_factor_coef Fsqd
_refine_ls_weighting_details
;
 Method= Modified Sheldrick 
 w=1/[\s^2^(F^2^) + ( 0.04P)^2^ + 0.45P] 
 ,where P=(max(Fo^2^,0) + 2Fc^2^)/3 
;
_refine_ls_weighting_scheme calc
_refine_ls_wR_factor_all 0.0665
_refine_ls_wR_factor_gt 0.0644
_refine_ls_wR_factor_ref 0.0665
_reflns_limit_h_max 12
_reflns_limit_h_min -12
_reflns_limit_k_max 14
_reflns_limit_k_min -14
_reflns_limit_l_max 14
_reflns_limit_l_min 0
_reflns_number_gt 5049
_reflns_number_total 5458
_reflns_threshold_expression I>2.0\s(I)
_oxford_diffrn_Wilson_B_factor 2.31
_oxford_diffrn_Wilson_scale 0.03
_oxford_refine_ls_r_factor_ref 0.0274
_oxford_refine_ls_scale 5.62(6)
_oxford_reflns_number_all 5458
_oxford_structure_analysis_title '7172 '
_cod_data_source_file d3ob00594a2.cif
_cod_data_source_block 245f-20f
_cod_depositor_comments
;
The following automatic conversions were performed:

data item '_chemical_melting_point' value 'not measured' was changed
to '?' -- the value is undefined or not given.

data item '_exptl_crystal_density_meas' value 'not measured' was
changed to '?' -- the value is perceived as not measured.

Automatic conversion script
Id: cif_fix_values 8170 2020-07-09 18:12:32Z antanas 

 Adding full bibliography for 7159369--7159381.cif.
;
_cod_original_sg_symbol_H-M 'P -1 '
_cod_database_code 7159380
_oxford_refine_reflns_threshold_expression_ref I>-10.0\s(I)

loop_
_symmetry_equiv_pos_as_xyz
x,y,z
-x,-y,-z

loop_
_atom_site_label
_atom_site_type_symbol
_atom_site_fract_x
_atom_site_fract_y
_atom_site_fract_z
_atom_site_U_iso_or_equiv
_atom_site_occupancy
_atom_site_adp_type
_atom_site_refinement_flags_posn
_atom_site_refinement_flags_adp
_atom_site_refinement_flags_occupancy
_atom_site_disorder_assembly
_atom_site_disorder_group
_atom_site_attached_hydrogens
N1 N 0.56599(13) 0.21704(11) 0.88861(11) 0.0178 1.0000 Uani . . . . . .
C2 C 0.63772(15) 0.13268(13) 0.80891(13) 0.0174 1.0000 Uani . . . . . .
N3 N 0.74032(13) 0.20210(11) 0.70813(11) 0.0172 1.0000 Uani . . . . . .
C4 C 0.78302(15) 0.29227(13) 0.76266(13) 0.0165 1.0000 Uani . . . . . .
C5 C 0.63852(15) 0.32713(13) 0.84188(13) 0.0166 1.0000 Uani . . . . . .
C6 C 0.64069(15) 0.39045(13) 0.94537(13) 0.0179 1.0000 Uani . . . . . .
O7 O 0.55532(12) 0.37701(10) 1.04395(10) 0.0242 1.0000 Uani . . . . . .
O8 O 0.74792(11) 0.46108(10) 0.90965(10) 0.0222 1.0000 Uani . . . . . .
C9 C 0.76692(18) 0.52331(15) 1.00023(16) 0.0268 1.0000 Uani . . . . . .
C10 C 0.8244(2) 0.44461(18) 1.08786(19) 0.0370 1.0000 Uani . . . . . .
C11 C 0.56472(16) 0.40786(13) 0.76224(13) 0.0194 1.0000 Uani . . . . . .
O12 O 0.45572(12) 0.38526(11) 0.75557(11) 0.0266 1.0000 Uani . . . . . .
O13 O 0.63640(13) 0.50324(11) 0.70654(12) 0.0321 1.0000 Uani . . . . . .
C14 C 0.5776(2) 0.58800(18) 0.6303(2) 0.0410 1.0000 Uani . . . . . .
C15 C 0.6642(3) 0.5905(3) 0.5019(2) 0.0604 1.0000 Uani . . . . . .
C21 C 0.54356(15) 0.06759(13) 0.76678(13) 0.0184 1.0000 Uani . . . . . .
C22 C 0.51093(16) -0.04742(14) 0.81859(13) 0.0202 1.0000 Uani . . . . . .
C23 C 0.42571(17) -0.11055(14) 0.78152(14) 0.0226 1.0000 Uani . . . . . .
C24 C 0.37294(17) -0.05623(15) 0.69252(15) 0.0239 1.0000 Uani . . . . . .
C25 C 0.4034(2) 0.05892(16) 0.63932(16) 0.0294 1.0000 Uani . . . . . .
C26 C 0.48919(18) 0.11981(15) 0.67662(15) 0.0265 1.0000 Uani . . . . . .
Br27 Br 0.25545(2) -0.141538(18) 0.642387(18) 0.0355 1.0000 Uani . . . . . .
C31 C 0.85059(16) 0.12871(13) 0.64365(14) 0.0207 1.0000 Uani . . . . . .
C32 C 0.95276(17) 0.19254(14) 0.53157(14) 0.0211 1.0000 Uani . . . . . .
C33 C 0.92013(19) 0.29575(15) 0.46748(15) 0.0268 1.0000 Uani . . . . . .
C34 C 1.0169(2) 0.34748(18) 0.36108(16) 0.0353 1.0000 Uani . . . . . .
C35 C 1.1450(2) 0.29621(19) 0.31750(17) 0.0395 1.0000 Uani . . . . . .
C36 C 1.1773(2) 0.19381(18) 0.38079(19) 0.0379 1.0000 Uani . . . . . .
C37 C 1.08237(18) 0.14275(16) 0.48798(16) 0.0284 1.0000 Uani . . . . . .
C41 C 0.88402(15) 0.25201(13) 0.83120(13) 0.0170 1.0000 Uani . . . . . .
C42 C 0.84573(15) 0.18153(13) 0.94437(14) 0.0191 1.0000 Uani . . . . . .
C43 C 0.94147(16) 0.14669(14) 1.00405(14) 0.0210 1.0000 Uani . . . . . .
C44 C 1.07584(16) 0.18375(14) 0.94986(15) 0.0213 1.0000 Uani . . . . . .
C45 C 1.11835(16) 0.25260(15) 0.83714(15) 0.0237 1.0000 Uani . . . . . .
C46 C 1.02088(16) 0.28599(14) 0.77877(14) 0.0213 1.0000 Uani . . . . . .
Br47 Br 1.205109(19) 0.140625(16) 1.034021(18) 0.0317 1.0000 Uani . . . . . .
H21 H 0.6840 0.0755 0.8534 0.0204 1.0000 Uiso R . . . . .
H41 H 0.8239 0.3568 0.7014 0.0188 1.0000 Uiso R . . . . .
H91 H 0.8309 0.5841 0.9549 0.0323 1.0000 Uiso R . . . . .
H92 H 0.6815 0.5585 1.0395 0.0314 1.0000 Uiso R . . . . .
H102 H 0.8444 0.4913 1.1389 0.0559 1.0000 Uiso R . . . . .
H101 H 0.9076 0.4089 1.0440 0.0555 1.0000 Uiso R . . . . .
H103 H 0.7579 0.3850 1.1356 0.0556 1.0000 Uiso R . . . . .
H221 H 0.5453 -0.0825 0.8795 0.0251 1.0000 Uiso R . . . . .
H231 H 0.4040 -0.1861 0.8159 0.0261 1.0000 Uiso R . . . . .
H251 H 0.3675 0.0933 0.5787 0.0356 1.0000 Uiso R . . . . .
H261 H 0.5121 0.1963 0.6420 0.0323 1.0000 Uiso R . . . . .
H312 H 0.9006 0.0898 0.6970 0.0243 1.0000 Uiso R . . . . .
H311 H 0.8069 0.0682 0.6203 0.0245 1.0000 Uiso R . . . . .
H331 H 0.8324 0.3296 0.4933 0.0317 1.0000 Uiso R . . . . .
H341 H 0.9960 0.4182 0.3178 0.0423 1.0000 Uiso R . . . . .
H351 H 1.2097 0.3296 0.2477 0.0467 1.0000 Uiso R . . . . .
H361 H 1.2630 0.1596 0.3518 0.0463 1.0000 Uiso R . . . . .
H371 H 1.1045 0.0753 0.5331 0.0345 1.0000 Uiso R . . . . .
H421 H 0.7539 0.1585 0.9816 0.0224 1.0000 Uiso R . . . . .
H431 H 0.9156 0.1004 1.0798 0.0250 1.0000 Uiso R . . . . .
H451 H 1.2092 0.2760 0.8030 0.0281 1.0000 Uiso R . . . . .
H461 H 1.0458 0.3314 0.7050 0.0257 1.0000 Uiso R . . . . .
H11 H 0.4818 0.2261 0.8884 0.0208 1.0000 Uiso R . . . . .
H142 H 0.5834 0.6629 0.6548 0.0486 1.0000 Uiso R . . . . .
H141 H 0.4834 0.5723 0.6439 0.0490 1.0000 Uiso R . . . . .
H153 H 0.6297 0.6503 0.4532 0.0907 1.0000 Uiso R . . . . .
H152 H 0.7583 0.6049 0.4944 0.0906 1.0000 Uiso R . . . . .
H151 H 0.6579 0.5161 0.4809 0.0903 1.0000 Uiso R . . . . .

loop_
_atom_site_aniso_label
_atom_site_aniso_U_11
_atom_site_aniso_U_22
_atom_site_aniso_U_33
_atom_site_aniso_U_23
_atom_site_aniso_U_13
_atom_site_aniso_U_12
N1 0.0151(6) 0.0189(6) 0.0177(6) -0.0015(5) -0.0033(5) -0.0024(5)
C2 0.0181(7) 0.0177(7) 0.0160(6) -0.0003(5) -0.0059(5) -0.0013(5)
N3 0.0166(6) 0.0176(6) 0.0164(6) -0.0023(5) -0.0037(5) -0.0015(5)
C4 0.0158(7) 0.0174(7) 0.0151(6) -0.0018(5) -0.0037(5) -0.0009(5)
C5 0.0147(6) 0.0192(7) 0.0146(6) -0.0004(5) -0.0042(5) 0.0002(5)
C6 0.0169(7) 0.0178(7) 0.0197(7) -0.0029(5) -0.0074(5) 0.0034(5)
O7 0.0223(5) 0.0292(6) 0.0190(5) -0.0055(4) -0.0028(4) 0.0007(4)
O8 0.0208(5) 0.0233(5) 0.0232(5) -0.0074(4) -0.0056(4) -0.0020(4)
C9 0.0289(8) 0.0252(8) 0.0305(8) -0.0132(6) -0.0112(7) 0.0013(6)
C10 0.0433(11) 0.0358(10) 0.0429(11) -0.0100(8) -0.0265(9) -0.0019(8)
C11 0.0202(7) 0.0204(7) 0.0176(7) -0.0030(5) -0.0065(5) 0.0029(6)
O12 0.0228(6) 0.0279(6) 0.0313(6) 0.0003(5) -0.0145(5) 0.0005(5)
O13 0.0275(6) 0.0275(6) 0.0401(7) 0.0133(5) -0.0177(5) -0.0049(5)
C14 0.0373(10) 0.0324(10) 0.0522(12) 0.0172(9) -0.0247(9) -0.0017(8)
C15 0.086(2) 0.0588(16) 0.0419(13) 0.0057(11) -0.0364(13) 0.0098(14)
C21 0.0178(7) 0.0197(7) 0.0170(6) -0.0019(5) -0.0050(5) -0.0018(5)
C22 0.0203(7) 0.0210(7) 0.0175(7) 0.0009(5) -0.0052(5) -0.0019(6)
C23 0.0233(7) 0.0211(7) 0.0199(7) -0.0003(6) -0.0024(6) -0.0054(6)
C24 0.0231(7) 0.0280(8) 0.0220(7) -0.0052(6) -0.0072(6) -0.0065(6)
C25 0.0375(9) 0.0289(9) 0.0273(8) 0.0009(6) -0.0196(7) -0.0044(7)
C26 0.0329(9) 0.0216(8) 0.0275(8) 0.0022(6) -0.0156(7) -0.0041(6)
Br27 0.04227(12) 0.03730(11) 0.03375(11) -0.00377(8) -0.01928(8) -0.01567(8)
C31 0.0217(7) 0.0197(7) 0.0192(7) -0.0041(5) -0.0041(6) 0.0011(6)
C32 0.0233(7) 0.0233(7) 0.0172(7) -0.0070(6) -0.0046(6) -0.0041(6)
C33 0.0313(9) 0.0290(8) 0.0212(8) -0.0031(6) -0.0098(7) -0.0028(7)
C34 0.0494(11) 0.0346(10) 0.0224(8) 0.0020(7) -0.0129(8) -0.0126(8)
C35 0.0456(11) 0.0444(11) 0.0222(8) -0.0062(7) 0.0020(8) -0.0214(9)
C36 0.0283(9) 0.0395(10) 0.0374(10) -0.0153(8) 0.0076(8) -0.0088(8)
C37 0.0259(8) 0.0253(8) 0.0305(9) -0.0093(7) -0.0011(7) -0.0027(6)
C41 0.0157(7) 0.0177(7) 0.0179(7) -0.0044(5) -0.0049(5) 0.0007(5)
C42 0.0167(7) 0.0207(7) 0.0191(7) -0.0021(5) -0.0049(5) -0.0009(5)
C43 0.0220(7) 0.0206(7) 0.0209(7) -0.0013(5) -0.0084(6) 0.0002(6)
C44 0.0198(7) 0.0202(7) 0.0290(8) -0.0062(6) -0.0141(6) 0.0044(6)
C45 0.0144(7) 0.0266(8) 0.0291(8) -0.0044(6) -0.0053(6) -0.0013(6)
C46 0.0180(7) 0.0238(7) 0.0198(7) -0.0010(6) -0.0036(6) -0.0021(6)
Br47 0.02636(10) 0.02921(10) 0.04567(12) 0.00117(8) -0.02343(8) 0.00033(7)

loop_
_atom_type_symbol
_atom_type_scat_dispersion_real
_atom_type_scat_dispersion_imag
_atom_type_scat_Cromer_Mann_a1
_atom_type_scat_Cromer_Mann_b1
_atom_type_scat_Cromer_Mann_a2
_atom_type_scat_Cromer_Mann_b2
_atom_type_scat_Cromer_Mann_a3
_atom_type_scat_Cromer_Mann_b3
_atom_type_scat_Cromer_Mann_a4
_atom_type_scat_Cromer_Mann_b4
_atom_type_scat_Cromer_Mann_c
_atom_type_scat_source
C 0.0181 0.0091 2.3100 20.8439 1.0200 10.2075 1.5886 0.5687 0.8650 51.6512 0.2156 'International Tables Vol C 4.2.6.8 and 6.1.1.4'
H 0.0000 0.0000 0.4930 10.5109 0.3229 26.1257 0.1402 3.1424 0.0408 57.7998 0.0030 'International Tables Vol C 4.2.6.8 and 6.1.1.4'
Br -0.6763 1.2805 17.1789 2.1723 5.2358 16.5796 5.6377 0.2609 3.9851 41.4328 2.9557 'International Tables Vol C 4.2.6.8 and 6.1.1.4'
N 0.0311 0.0180 12.2126 0.0057 3.1322 9.8933 2.0125 28.9975 1.1663 0.5826 -11.5290 'International Tables Vol C 4.2.6.8 and 6.1.1.4'
O 0.0492 0.0322 3.0485 13.2771 2.2868 5.7011 1.5463 0.3239 0.8670 32.9089 0.2508 'International Tables Vol C 4.2.6.8 and 6.1.1.4'

loop_
_geom_angle_atom_site_label_1
_geom_angle_site_symmetry_1
_geom_angle_atom_site_label_2
_geom_angle_site_symmetry_2
_geom_angle_atom_site_label_3
_geom_angle_site_symmetry_3
_geom_angle
_geom_angle_publ_flag
C2 . N1 . C5 . 107.66(11) yes
C2 . N1 . H11 . 109.8 no
C5 . N1 . H11 . 109.9 no
N1 . C2 . N3 . 104.43(11) yes
N1 . C2 . C21 . 114.10(12) yes
N3 . C2 . C21 . 112.50(12) yes
N1 . C2 . H21 . 108.1 no
N3 . C2 . H21 . 109.8 no
C21 . C2 . H21 . 107.8 no
C2 . N3 . C4 . 105.05(11) yes
C2 . N3 . C31 . 111.36(12) yes
C4 . N3 . C31 . 115.95(12) yes
N3 . C4 . C5 . 98.25(11) yes
N3 . C4 . C41 . 115.47(12) yes
C5 . C4 . C41 . 114.91(12) yes
N3 . C4 . H41 . 110.3 no
C5 . C4 . H41 . 110.1 no
C41 . C4 . H41 . 107.5 no
C4 . C5 . N1 . 104.01(12) yes
C4 . C5 . C6 . 113.90(12) yes
N1 . C5 . C6 . 111.23(11) yes
C4 . C5 . C11 . 109.94(11) yes
N1 . C5 . C11 . 109.70(12) yes
C6 . C5 . C11 . 108.01(12) yes
C5 . C6 . O7 . 123.64(14) yes
C5 . C6 . O8 . 110.59(12) yes
O7 . C6 . O8 . 125.77(15) yes
C6 . O8 . C9 . 116.77(13) yes
O8 . C9 . C10 . 111.55(14) yes
O8 . C9 . H91 . 105.1 no
C10 . C9 . H91 . 110.4 no
O8 . C9 . H92 . 108.7 no
C10 . C9 . H92 . 112.6 no
H91 . C9 . H92 . 108.2 no
C9 . C10 . H102 . 107.9 no
C9 . C10 . H101 . 109.4 no
H102 . C10 . H101 . 109.1 no
C9 . C10 . H103 . 110.1 no
H102 . C10 . H103 . 110.5 no
H101 . C10 . H103 . 109.8 no
C5 . C11 . O12 . 122.87(14) yes
C5 . C11 . O13 . 111.52(13) yes
O12 . C11 . O13 . 125.60(14) yes
C11 . O13 . C14 . 117.30(14) yes
O13 . C14 . C15 . 108.69(18) yes
O13 . C14 . H142 . 105.3 no
C15 . C14 . H142 . 109.4 no
O13 . C14 . H141 . 111.5 no
C15 . C14 . H141 . 113.0 no
H142 . C14 . H141 . 108.7 no
C14 . C15 . H153 . 108.3 no
C14 . C15 . H152 . 109.0 no
H153 . C15 . H152 . 111.1 no
C14 . C15 . H151 . 107.6 no
H153 . C15 . H151 . 111.0 no
H152 . C15 . H151 . 109.8 no
C2 . C21 . C22 . 119.35(13) yes
C2 . C21 . C26 . 121.68(14) yes
C22 . C21 . C26 . 118.97(14) yes
C21 . C22 . C23 . 121.07(14) yes
C21 . C22 . H221 . 119.6 no
C23 . C22 . H221 . 119.3 no
C22 . C23 . C24 . 118.57(15) yes
C22 . C23 . H231 . 121.0 no
C24 . C23 . H231 . 120.5 no
C23 . C24 . C25 . 121.65(15) yes
C23 . C24 . Br27 . 118.78(12) yes
C25 . C24 . Br27 . 119.57(13) yes
C24 . C25 . C26 . 118.90(15) yes
C24 . C25 . H251 . 120.0 no
C26 . C25 . H251 . 121.1 no
C21 . C26 . C25 . 120.84(15) yes
C21 . C26 . H261 . 118.4 no
C25 . C26 . H261 . 120.7 no
N3 . C31 . C32 . 114.37(13) yes
N3 . C31 . H312 . 110.5 no
C32 . C31 . H312 . 108.5 no
N3 . C31 . H311 . 107.1 no
C32 . C31 . H311 . 108.7 no
H312 . C31 . H311 . 107.4 no
C31 . C32 . C33 . 122.70(15) yes
C31 . C32 . C37 . 118.19(15) yes
C33 . C32 . C37 . 119.03(15) yes
C32 . C33 . C34 . 119.96(17) yes
C32 . C33 . H331 . 120.7 no
C34 . C33 . H331 . 119.3 no
C33 . C34 . C35 . 120.52(19) yes
C33 . C34 . H341 . 120.4 no
C35 . C34 . H341 . 119.1 no
C34 . C35 . C36 . 119.58(17) yes
C34 . C35 . H351 . 121.3 no
C36 . C35 . H351 . 119.1 no
C35 . C36 . C37 . 120.27(19) yes
C35 . C36 . H361 . 119.6 no
C37 . C36 . H361 . 120.1 no
C36 . C37 . C32 . 120.62(18) yes
C36 . C37 . H371 . 121.0 no
C32 . C37 . H371 . 118.4 no
C4 . C41 . C42 . 122.79(13) yes
C4 . C41 . C46 . 118.70(13) yes
C42 . C41 . C46 . 118.51(14) yes
C41 . C42 . C43 . 120.93(14) yes
C41 . C42 . H421 . 119.8 no
C43 . C42 . H421 . 119.2 no
C42 . C43 . C44 . 118.81(14) yes
C42 . C43 . H431 . 120.8 no
C44 . C43 . H431 . 120.4 no
C43 . C44 . C45 . 122.05(14) yes
C43 . C44 . Br47 . 118.77(12) yes
C45 . C44 . Br47 . 119.17(12) yes
C44 . C45 . C46 . 118.15(14) yes
C44 . C45 . H451 . 120.1 no
C46 . C45 . H451 . 121.8 no
C41 . C46 . C45 . 121.53(14) yes
C41 . C46 . H461 . 118.4 no
C45 . C46 . H461 . 120.0 no

loop_
_geom_bond_atom_site_label_1
_geom_bond_site_symmetry_1
_geom_bond_atom_site_label_2
_geom_bond_site_symmetry_2
_geom_bond_distance
_geom_bond_publ_flag
N1 . C2 . 1.4741(19) yes
N1 . C5 . 1.4578(18) yes
N1 . H11 . 0.864 no
C2 . N3 . 1.4687(18) yes
C2 . C21 . 1.515(2) yes
C2 . H21 . 0.974 no
N3 . C4 . 1.4792(19) yes
N3 . C31 . 1.4612(19) yes
C4 . C5 . 1.5483(19) yes
C4 . C41 . 1.519(2) yes
C4 . H41 . 0.963 no
C5 . C6 . 1.541(2) yes
C5 . C11 . 1.556(2) yes
C6 . O7 . 1.2034(19) yes
C6 . O8 . 1.3292(19) yes
O8 . C9 . 1.4602(19) yes
C9 . C10 . 1.507(3) yes
C9 . H91 . 0.962 no
C9 . H92 . 0.953 no
C10 . H102 . 0.954 no
C10 . H101 . 0.956 no
C10 . H103 . 0.973 no
C11 . O12 . 1.196(2) yes
C11 . O13 . 1.325(2) yes
O13 . C14 . 1.460(2) yes
C14 . C15 . 1.488(4) yes
C14 . H142 . 0.977 no
C14 . H141 . 0.952 no
C15 . H153 . 0.954 no
C15 . H152 . 0.964 no
C15 . H151 . 0.953 no
C21 . C22 . 1.391(2) yes
C21 . C26 . 1.394(2) yes
C22 . C23 . 1.393(2) yes
C22 . H221 . 0.926 no
C23 . C24 . 1.380(2) yes
C23 . H231 . 0.914 no
C24 . C25 . 1.392(2) yes
C24 . Br27 . 1.9014(16) yes
C25 . C26 . 1.384(2) yes
C25 . H251 . 0.931 no
C26 . H261 . 0.927 no
C31 . C32 . 1.510(2) yes
C31 . H312 . 0.976 no
C31 . H311 . 0.981 no
C32 . C33 . 1.393(2) yes
C32 . C37 . 1.390(2) yes
C33 . C34 . 1.395(3) yes
C33 . H331 . 0.937 no
C34 . C35 . 1.385(3) yes
C34 . H341 . 0.946 no
C35 . C36 . 1.381(3) yes
C35 . H351 . 0.919 no
C36 . C37 . 1.390(3) yes
C36 . H361 . 0.926 no
C37 . H371 . 0.932 no
C41 . C42 . 1.397(2) yes
C41 . C46 . 1.393(2) yes
C42 . C43 . 1.390(2) yes
C42 . H421 . 0.937 no
C43 . C44 . 1.383(2) yes
C43 . H431 . 0.931 no
C44 . C45 . 1.386(2) yes
C44 . Br47 . 1.8996(15) yes
C45 . C46 . 1.392(2) yes
C45 . H451 . 0.927 no
C46 . H461 . 0.908 no

loop_
_geom_hbond_atom_site_label_D
_geom_hbond_site_symmetry_D
_geom_hbond_atom_site_label_H
_geom_hbond_site_symmetry_H
_geom_hbond_atom_site_label_A
_geom_hbond_site_symmetry_A
_geom_hbond_angle_DHA
_geom_hbond_distance_DH
_geom_hbond_distance_HA
_geom_hbond_distance_DA
_geom_hbond_publ_flag
C9 . H92 . O12 2_667 141 0.95 2.55 3.343(3) yes
C42 . H421 . N1 . 123 0.94 2.52 3.137(3) yes
